data_7129923
loop_
_publ_author_name
'Miller-Clark, Lyndsy A'
'Raghavan, Adharsh'
'Clendening, Reese'
'Ren, Tong'

_publ_section_title
;
 Phenylene as an Efficient Mediator for Intermetallic Electronic Coupling
;
_journal_name_full 'Chemical Communications'
_journal_paper_doi 10.1039/D2CC00949H
_journal_year 2022
_chemical_formula_moiety '2(C51 H41 N9 Ru2), C5 H12, C4 H8 O2'
_chemical_formula_sum 'C111 H102 N18 O2 Ru4'
_chemical_formula_weight 2124.38
_space_group_crystal_system monoclinic
_space_group_IT_number 14
_space_group_name_Hall '-P 2ybc'
_space_group_name_H-M_alt 'P 1 21/c 1'
_atom_sites_solution_hydrogens geom
_audit_creation_method SHELXL-2018/1
_audit_update_record
;
2022-02-02 deposited with the CCDC.	2022-04-04 downloaded from the CCDC.
;
_cell_angle_alpha 90
_cell_angle_beta 101.0991(18)
_cell_angle_gamma 90
_cell_formula_units_Z 2
_cell_length_a 11.8877(5)
_cell_length_b 20.4352(9)
_cell_length_c 19.6259(9)
_cell_measurement_reflns_used 9920
_cell_measurement_temperature 150(2)
_cell_measurement_theta_max 33.1539
_cell_measurement_theta_min 2.6636
_cell_volume 4678.5(4)
_computing_cell_refinement 'SAINT V8.40B (Bruker, 2020)'
_computing_data_collection 'Apex3 v2019.11-0 (Bruker, 2020)'
_computing_data_reduction 'SAINT V8.40B (Bruker, 2020)'
_computing_structure_refinement
;  
SHELXL-2018/3 (Sheldrick, 2015, 2018), 
SHELXLE Rev1183 (H\"ubschle et al., 2011)
;
_computing_structure_solution 'SHELXM (Sheldrick, 2008)'
_diffrn_ambient_temperature 150(2)
_diffrn_detector_area_resol_mean 7.4074
_diffrn_measured_fraction_theta_full 0.999
_diffrn_measured_fraction_theta_max 0.998
_diffrn_measurement_device_type
;
Bruker AXS D8 Quest diffractometer with PhotonII charge-integrating pixel 
array detector (CPAD)
;
_diffrn_measurement_method 'omega and phi scans'
_diffrn_radiation_monochromator 'Triumph curved graphite crystal'
_diffrn_radiation_type MoK\a
_diffrn_radiation_wavelength 0.71073
_diffrn_reflns_av_R_equivalents 0.0456
_diffrn_reflns_av_unetI/netI 0.0205
_diffrn_reflns_Laue_measured_fraction_full 0.999
_diffrn_reflns_Laue_measured_fraction_max 0.998
_diffrn_reflns_limit_h_max 18
_diffrn_reflns_limit_h_min -18
_diffrn_reflns_limit_k_max 31
_diffrn_reflns_limit_k_min -31
_diffrn_reflns_limit_l_max 30
_diffrn_reflns_limit_l_min -30
_diffrn_reflns_number 233241
_diffrn_reflns_point_group_measured_fraction_full 0.999
_diffrn_reflns_point_group_measured_fraction_max 0.998
_diffrn_reflns_theta_full 25.242
_diffrn_reflns_theta_max 33.186
_diffrn_reflns_theta_min 2.338
_diffrn_source 'fine focus sealed tube X-ray source'
_diffrn_source_current '30 mA'
_diffrn_source_voltage '50 kV'
_exptl_absorpt_coefficient_mu 0.698
_exptl_absorpt_correction_T_max 0.7465
_exptl_absorpt_correction_T_min 0.7093
_exptl_absorpt_correction_type multi-scan
_exptl_absorpt_process_details
;
SADABS 2016/2: Krause, L., Herbst-Irmer, R., Sheldrick G.M. & Stalke D. (2015). J. Appl. Cryst. 48, 3-10.
;
_exptl_crystal_colour purple
_exptl_crystal_density_diffrn 1.508
_exptl_crystal_description block
_exptl_crystal_F_000 2172
_exptl_crystal_size_max 0.618
_exptl_crystal_size_mid 0.217
_exptl_crystal_size_min 0.181
_refine_diff_density_max 0.889
_refine_diff_density_min -0.818
_refine_diff_density_rms 0.077
_refine_ls_extinction_method none
_refine_ls_goodness_of_fit_ref 1.075
_refine_ls_hydrogen_treatment constr
_refine_ls_matrix_type full
_refine_ls_number_parameters 765
_refine_ls_number_reflns 17892
_refine_ls_number_restraints 312
_refine_ls_restrained_S_all 1.083
_refine_ls_R_factor_all 0.0403
_refine_ls_R_factor_gt 0.0292
_refine_ls_shift/su_max 0.003
_refine_ls_shift/su_mean 0.000
_refine_ls_structure_factor_coef Fsqd
_refine_ls_weighting_details 'w=1/[\s^2^(Fo^2^)+(0.0267P)^2^+4.0388P] where P=(Fo^2^+2Fc^2^)/3'
_refine_ls_weighting_scheme calc
_refine_ls_wR_factor_gt 0.0671
_refine_ls_wR_factor_ref 0.0744
_reflns_Friedel_coverage 0.000
_reflns_number_gt 15103
_reflns_number_total 17892
_reflns_threshold_expression 'I > 2\s(I)'
_cod_data_source_file d2cc00949h3.cif
_cod_data_source_block LAM_1_35_0m
_cod_original_sg_symbol_H-M 'P 21/c'
_cod_database_code 7129923
_shelx_shelxl_version_number 2018/1
_shelx_space_group_comment
;
The symmetry employed for this shelxl refinement is uniquely defined
by the following loop, which should always be used as a source of
symmetry information in preference to the above space-group names.
They are only intended as comments.
;
_shelx_estimated_absorpt_t_min 0.672
_shelx_estimated_absorpt_t_max 0.884

loop_
_space_group_symop_operation_xyz
'x, y, z'
'-x, y+1/2, -z+1/2'
'-x, -y, -z'
'x, -y-1/2, z-1/2'

loop_
_atom_site_label
_atom_site_type_symbol
_atom_site_fract_x
_atom_site_fract_y
_atom_site_fract_z
_atom_site_U_iso_or_equiv
_atom_site_adp_type
_atom_site_occupancy
_atom_site_site_symmetry_order
_atom_site_calc_flag
_atom_site_refinement_flags_posn
_atom_site_refinement_flags_adp
_atom_site_refinement_flags_occupancy
_atom_site_disorder_assembly
_atom_site_disorder_group
Ru1 Ru 0.64965(2) 0.54694(2) 0.21179(2) 0.01865(3) Uani 1 1 d . . . . .
Ru2 Ru 0.60846(2) 0.65592(2) 0.25957(2) 0.01747(3) Uani 1 1 d . . . . .
N1 N 0.62054(11) 0.58764(6) 0.11494(7) 0.0210(2) Uani 1 1 d . . . . .
N2 N 0.63799(10) 0.69132(6) 0.16743(6) 0.0200(2) Uani 1 1 d . . . . .
N3 N 0.81050(11) 0.59862(7) 0.22245(7) 0.0232(2) Uani 1 1 d . . . . .
N4 N 0.76920(11) 0.66971(7) 0.30693(7) 0.0223(2) Uani 1 1 d . . . . .
N5 N 0.66497(12) 0.51463(6) 0.31652(7) 0.0234(2) Uani 1 1 d . . . . .
N6 N 0.56806(11) 0.60951(6) 0.34108(6) 0.0199(2) Uani 1 1 d . . . . .
N7 N 0.48565(11) 0.51512(6) 0.20220(7) 0.0207(2) Uani 1 1 d . . . . .
N8 N 0.44383(10) 0.62746(6) 0.20158(7) 0.0197(2) Uani 1 1 d . . . . .
N9 N 0.52739(13) 0.79248(7) 0.30819(8) 0.0303(3) Uani 1 1 d . . . . .
C1 C 0.74818(15) 0.46798(8) 0.19597(9) 0.0270(3) Uani 1 1 d . . . . .
C2 C 0.68866(17) 0.41825(9) 0.15476(9) 0.0314(3) Uani 1 1 d . . . . .
H2 H 0.610368 0.424826 0.134192 0.038 Uiso 1 1 calc R U . . .
C3 C 0.7415(2) 0.35922(10) 0.14314(12) 0.0442(5) Uani 1 1 d . . . . .
H3 H 0.698524 0.325941 0.116019 0.053 Uiso 1 1 calc R U . . .
C4 C 0.8561(2) 0.34913(11) 0.17098(14) 0.0524(6) Uani 1 1 d . . . . .
H4 H 0.892706 0.309469 0.162389 0.063 Uiso 1 1 calc R U . . .
C5 C 0.9165(2) 0.39737(12) 0.21133(13) 0.0501(6) Uani 1 1 d . . . . .
H5 H 0.995373 0.390759 0.230485 0.060 Uiso 1 1 calc R U . . .
C6 C 0.86382(17) 0.45589(10) 0.22460(11) 0.0374(4) Uani 1 1 d . . . . .
H6 H 0.906972 0.487990 0.253453 0.045 Uiso 1 1 calc R U . . .
C7 C 0.60407(15) 0.55129(8) 0.05578(8) 0.0276(3) Uani 1 1 d . . . . .
H7 H 0.597615 0.505188 0.059933 0.033 Uiso 1 1 calc R U . . .
C8 C 0.59622(17) 0.57708(9) -0.00945(9) 0.0322(3) Uani 1 1 d . . . . .
H8 H 0.584878 0.549399 -0.049073 0.039 Uiso 1 1 calc R U . . .
C9 C 0.60522(16) 0.64492(9) -0.01662(8) 0.0306(3) Uani 1 1 d . . . . .
H9 H 0.600227 0.664145 -0.061177 0.037 Uiso 1 1 calc R U . . .
C10 C 0.62134(14) 0.68301(8) 0.04177(8) 0.0263(3) Uani 1 1 d . . . . .
H10 H 0.628523 0.729055 0.037513 0.032 Uiso 1 1 calc R U . . .
C11 C 0.62760(12) 0.65483(7) 0.10911(8) 0.0208(2) Uani 1 1 d . . . . .
C12 C 0.66122(14) 0.75947(8) 0.15901(8) 0.0239(3) Uani 1 1 d . . . . .
C13 C 0.77434(16) 0.77867(9) 0.16295(9) 0.0319(3) Uani 1 1 d . . . . .
H13 H 0.834202 0.747214 0.171999 0.038 Uiso 1 1 calc R U . . .
C14 C 0.7998(2) 0.84443(11) 0.15357(11) 0.0440(5) Uani 1 1 d . . . . .
H14 H 0.877140 0.857814 0.156589 0.053 Uiso 1 1 calc R U . . .
C15 C 0.7123(3) 0.89002(10) 0.13989(12) 0.0521(6) Uani 1 1 d . . . . .
H15 H 0.729548 0.934618 0.132850 0.062 Uiso 1 1 calc R U . . .
C16 C 0.6004(2) 0.87085(10) 0.13645(13) 0.0496(6) Uani 1 1 d . . . . .
H16 H 0.540740 0.902412 0.127333 0.060 Uiso 1 1 calc R U . . .
C17 C 0.57402(18) 0.80572(9) 0.14622(10) 0.0346(4) Uani 1 1 d . . . . .
H17 H 0.496645 0.792856 0.144164 0.042 Uiso 1 1 calc R U . . .
C18 C 0.87897(14) 0.58788(9) 0.17550(9) 0.0288(3) Uani 1 1 d . . . . .
H18 H 0.849962 0.561311 0.136332 0.035 Uiso 1 1 calc R U . . .
C19 C 0.98738(15) 0.61304(11) 0.18121(10) 0.0356(4) Uani 1 1 d . . . . .
H19 H 1.030122 0.606230 0.145603 0.043 Uiso 1 1 calc R U . . .
C20 C 1.03325(15) 0.64880(10) 0.24046(11) 0.0366(4) Uani 1 1 d . . . . .
H20 H 1.110830 0.662891 0.248270 0.044 Uiso 1 1 calc R U . . .
C21 C 0.96515(14) 0.66344(9) 0.28739(10) 0.0302(3) Uani 1 1 d . . . . .
H21 H 0.995653 0.686964 0.328553 0.036 Uiso 1 1 calc R U . . .
C22 C 0.84850(12) 0.64314(8) 0.27400(8) 0.0232(3) Uani 1 1 d . . . . .
C23 C 0.80799(13) 0.71064(9) 0.36583(8) 0.0276(3) Uani 1 1 d . . . . .
C24 C 0.8277(2) 0.68395(14) 0.43181(10) 0.0481(6) Uani 1 1 d . . . . .
H24 H 0.814006 0.638763 0.438153 0.058 Uiso 1 1 calc R U . . .
C25 C 0.8680(2) 0.72401(17) 0.48918(11) 0.0610(8) Uani 1 1 d . . . . .
H25 H 0.882065 0.705663 0.534506 0.073 Uiso 1 1 calc R U . . .
C26 C 0.8874(2) 0.78914(16) 0.48084(13) 0.0572(7) Uani 1 1 d . . . . .
H26 H 0.915516 0.815811 0.520065 0.069 Uiso 1 1 calc R U . . .
C27 C 0.8659(2) 0.81590(13) 0.41522(13) 0.0542(6) Uani 1 1 d . . . . .
H27 H 0.878706 0.861260 0.409279 0.065 Uiso 1 1 calc R U . . .
C28 C 0.82568(18) 0.77691(10) 0.35755(11) 0.0404(4) Uani 1 1 d . . . . .
H28 H 0.810319 0.795763 0.312470 0.049 Uiso 1 1 calc R U . . .
C29 C 0.70511(19) 0.45420(9) 0.33876(10) 0.0368(4) Uani 1 1 d . . . . .
H29 H 0.738708 0.428251 0.307830 0.044 Uiso 1 1 calc R U . . .
C30 C 0.7004(2) 0.42828(11) 0.40268(11) 0.0474(6) Uani 1 1 d . . . . .
H30 H 0.730113 0.385863 0.415097 0.057 Uiso 1 1 calc R U . . .
C31 C 0.6512(2) 0.46515(10) 0.44911(10) 0.0402(5) Uani 1 1 d . . . . .
H31 H 0.648630 0.448903 0.494135 0.048 Uiso 1 1 calc R U . . .
C32 C 0.60695(16) 0.52497(9) 0.42843(8) 0.0298(3) Uani 1 1 d . . . . .
H32 H 0.572260 0.550539 0.459157 0.036 Uiso 1 1 calc R U . . .
C33 C 0.61212(13) 0.54968(7) 0.36112(8) 0.0219(3) Uani 1 1 d . . . . .
C34 C 0.47817(13) 0.63154(7) 0.37448(7) 0.0211(3) Uani 1 1 d . . . . .
C35 C 0.37088(14) 0.60156(9) 0.35701(8) 0.0263(3) Uani 1 1 d . . . . .
H35 H 0.360362 0.565761 0.325551 0.032 Uiso 1 1 calc R U . . .
C36 C 0.27969(15) 0.62373(10) 0.38528(9) 0.0319(3) Uani 1 1 d . . . . .
H36 H 0.206370 0.603970 0.372220 0.038 Uiso 1 1 calc R U . . .
C37 C 0.29565(16) 0.67483(10) 0.43270(10) 0.0331(4) Uani 1 1 d . . . . .
H37 H 0.233364 0.689990 0.452325 0.040 Uiso 1 1 calc R U . . .
C38 C 0.40221(17) 0.70360(9) 0.45132(10) 0.0333(4) Uani 1 1 d . . . . .
H38 H 0.413191 0.738027 0.484462 0.040 Uiso 1 1 calc R U . . .
C39 C 0.49364(15) 0.68271(8) 0.42206(9) 0.0272(3) Uani 1 1 d . . . . .
H39 H 0.566333 0.703310 0.434514 0.033 Uiso 1 1 calc R U . . .
C40 C 0.45031(15) 0.45188(8) 0.20670(9) 0.0259(3) Uani 1 1 d . . . . .
H40 H 0.506899 0.418679 0.217342 0.031 Uiso 1 1 calc R U . . .
C41 C 0.33757(15) 0.43414(8) 0.19663(10) 0.0304(3) Uani 1 1 d . . . . .
H41 H 0.316071 0.389548 0.198968 0.036 Uiso 1 1 calc R U . . .
C42 C 0.25457(15) 0.48339(9) 0.18277(10) 0.0319(3) Uani 1 1 d . . . . .
H42 H 0.175474 0.472358 0.174405 0.038 Uiso 1 1 calc R U . . .
C43 C 0.28743(14) 0.54752(8) 0.18128(9) 0.0272(3) Uani 1 1 d . . . . .
H43 H 0.230856 0.580842 0.171781 0.033 Uiso 1 1 calc R U . . .
C44 C 0.40591(12) 0.56466(7) 0.19386(8) 0.0203(2) Uani 1 1 d . . . . .
C45 C 0.36108(12) 0.67424(7) 0.16982(8) 0.0218(3) Uani 1 1 d . . . . .
C46 C 0.32731(14) 0.67317(9) 0.09739(9) 0.0288(3) Uani 1 1 d . . . . .
H46 H 0.364155 0.644286 0.070717 0.035 Uiso 1 1 calc R U . . .
C47 C 0.24016(16) 0.71413(10) 0.06420(11) 0.0366(4) Uani 1 1 d . . . . .
H47 H 0.215738 0.711947 0.015230 0.044 Uiso 1 1 calc R U . . .
C48 C 0.18915(16) 0.75797(9) 0.10250(12) 0.0397(5) Uani 1 1 d . . . . .
H48 H 0.129515 0.785851 0.079945 0.048 Uiso 1 1 calc R U . . .
C49 C 0.22524(15) 0.76112(9) 0.17385(12) 0.0358(4) Uani 1 1 d . . . . .
H49 H 0.191672 0.792254 0.199834 0.043 Uiso 1 1 calc R U . . .
C50 C 0.31048(13) 0.71904(8) 0.20814(10) 0.0270(3) Uani 1 1 d . . . . .
H50 H 0.333693 0.721011 0.257200 0.032 Uiso 1 1 calc R U . . .
C51 C 0.55069(13) 0.74204(7) 0.28817(8) 0.0220(3) Uani 1 1 d . . . . .
C52 C 0.0109(13) 0.5007(11) 0.5062(5) 0.078(2) Uani 0.341(3) 1 d D U P A -1
H52A H -0.066974 0.518623 0.489686 0.094 Uiso 0.341(3) 1 calc R U P A -1
H52B H 0.062687 0.538736 0.517282 0.094 Uiso 0.341(3) 1 calc R U P A -1
C53 C 0.0432(12) 0.4685(7) 0.4474(6) 0.094(3) Uani 0.341(3) 1 d D U P A -1
H53A H -0.000865 0.427242 0.439023 0.113 Uiso 0.341(3) 1 calc R U P A -1
H53B H 0.125230 0.456552 0.460424 0.113 Uiso 0.341(3) 1 calc R U P A -1
C54 C 0.0267(10) 0.5055(8) 0.3803(6) 0.085(3) Uani 0.341(3) 1 d D U P A -1
H54A H 0.091339 0.535331 0.380909 0.128 Uiso 0.341(3) 1 calc R U P A -1
H54B H -0.044701 0.530676 0.374389 0.128 Uiso 0.341(3) 1 calc R U P A -1
H54C H 0.022490 0.474564 0.341720 0.128 Uiso 0.341(3) 1 calc R U P A -1
C53B C 0.0085(8) 0.4677(5) 0.5723(5) 0.070(2) Uani 0.341(3) 1 d D U P A -1
H53C H 0.087705 0.465224 0.599410 0.084 Uiso 0.341(3) 1 calc R U P A -1
H53D H -0.019237 0.422353 0.562493 0.084 Uiso 0.341(3) 1 calc R U P A -1
C54B C -0.0672(8) 0.5014(7) 0.6165(6) 0.085(3) Uani 0.341(3) 1 d D U P A -1
H54D H -0.068876 0.475089 0.658007 0.128 Uiso 0.341(3) 1 calc R U P A -1
H54E H -0.145251 0.505811 0.589394 0.128 Uiso 0.341(3) 1 calc R U P A -1
H54F H -0.036173 0.544850 0.630277 0.128 Uiso 0.341(3) 1 calc R U P A -1
C59 C -0.0076(18) 0.5475(14) 0.5629(12) 0.075(3) Uani 0.159(3) 1 d D U P A -2
H59A H 0.006496 0.583719 0.596265 0.112 Uiso 0.159(3) 1 calc R U P A -2
H59B H -0.090044 0.538720 0.550933 0.112 Uiso 0.159(3) 1 calc R U P A -2
H59C H 0.032540 0.508321 0.583619 0.112 Uiso 0.159(3) 1 calc R U P A -2
C60 C 0.0365(14) 0.5661(10) 0.4974(10) 0.075(3) Uani 0.159(3) 1 d D U P A -2
H60A H -0.002896 0.607692 0.482029 0.090 Uiso 0.159(3) 1 calc R U P A -2
H60B H 0.117963 0.577720 0.514255 0.090 Uiso 0.159(3) 1 calc R U P A -2
C61 C 0.036(2) 0.5303(11) 0.4343(12) 0.086(3) Uani 0.159(3) 1 d D U P A -2
H61A H 0.114693 0.514225 0.434523 0.103 Uiso 0.159(3) 1 calc R U P A -2
H61B H 0.015434 0.560684 0.394616 0.103 Uiso 0.159(3) 1 calc R U P A -2
C62 C -0.0422(18) 0.4748(10) 0.4234(15) 0.092(3) Uani 0.159(3) 1 d D U P A -2
H62A H -0.074988 0.470887 0.373262 0.111 Uiso 0.159(3) 1 calc R U P A -2
H62B H -0.106124 0.482873 0.448059 0.111 Uiso 0.159(3) 1 calc R U P A -2
C63 C 0.016(2) 0.4116(11) 0.4488(15) 0.088(4) Uani 0.159(3) 1 d D U P A -2
H63A H -0.040033 0.375782 0.440389 0.132 Uiso 0.159(3) 1 calc R U P A -2
H63B H 0.078163 0.402867 0.423871 0.132 Uiso 0.159(3) 1 calc R U P A -2
H63C H 0.047028 0.414854 0.498668 0.132 Uiso 0.159(3) 1 calc R U P A -2
O1 O 0.0180(10) 0.5521(6) 0.0532(6) 0.093(2) Uani 0.271(3) 1 d D U P B -1
O2 O 0.0196(7) 0.4615(4) -0.0059(6) 0.0705(18) Uani 0.271(3) 1 d D U P B -1
C55 C 0.0518(10) 0.5205(5) 0.0095(6) 0.068(2) Uani 0.271(3) 1 d D U P B -1
C56 C 0.1485(17) 0.5468(9) -0.0216(12) 0.057(3) Uani 0.271(3) 1 d D U P B -1
H56A H 0.161702 0.592844 -0.008346 0.086 Uiso 0.271(3) 1 calc R U P B -1
H56B H 0.128701 0.543353 -0.072267 0.086 Uiso 0.271(3) 1 calc R U P B -1
H56C H 0.218163 0.521515 -0.004352 0.086 Uiso 0.271(3) 1 calc R U P B -1
C57 C -0.0765(9) 0.4305(6) 0.0128(8) 0.071(2) Uani 0.271(3) 1 d D U P B -1
H57A H -0.055766 0.417485 0.062251 0.086 Uiso 0.271(3) 1 calc R U P B -1
H57B H -0.092896 0.389995 -0.014904 0.086 Uiso 0.271(3) 1 calc R U P B -1
C58 C -0.1850(12) 0.4706(9) 0.0033(14) 0.061(3) Uani 0.271(3) 1 d D U P B -1
H58A H -0.237779 0.451093 0.030323 0.092 Uiso 0.271(3) 1 calc R U P B -1
H58B H -0.221287 0.471309 -0.045920 0.092 Uiso 0.271(3) 1 calc R U P B -1
H58C H -0.166472 0.515409 0.019456 0.092 Uiso 0.271(3) 1 calc R U P B -1
O1B O 0.0888(11) 0.4475(5) -0.0221(7) 0.089(3) Uani 0.229(3) 1 d D U P B -2
O2B O 0.0125(9) 0.5103(5) 0.0487(7) 0.076(2) Uani 0.229(3) 1 d D U P B -2
C55B C 0.0706(14) 0.5026(6) -0.0022(10) 0.076(2) Uani 0.229(3) 1 d D U P B -2
C56B C 0.143(2) 0.5609(8) -0.0113(16) 0.063(3) Uani 0.229(3) 1 d D U P B -2
H56D H 0.195463 0.570163 0.032445 0.094 Uiso 0.229(3) 1 calc R U P B -2
H56E H 0.092819 0.598933 -0.024573 0.094 Uiso 0.229(3) 1 calc R U P B -2
H56F H 0.186359 0.551904 -0.047726 0.094 Uiso 0.229(3) 1 calc R U P B -2
C57B C -0.0634(11) 0.4580(6) 0.0518(9) 0.070(2) Uani 0.229(3) 1 d D U P B -2
H57C H -0.081938 0.457464 0.098879 0.084 Uiso 0.229(3) 1 calc R U P B -2
H57D H -0.022389 0.416752 0.046276 0.084 Uiso 0.229(3) 1 calc R U P B -2
C58B C -0.1747(17) 0.4576(13) -0.0002(16) 0.060(3) Uani 0.229(3) 1 d D U P B -2
H58D H -0.201382 0.502700 -0.009595 0.090 Uiso 0.229(3) 1 calc R U P B -2
H58E H -0.232277 0.432769 0.018581 0.090 Uiso 0.229(3) 1 calc R U P B -2
H58F H -0.162667 0.437209 -0.043415 0.090 Uiso 0.229(3) 1 calc R U P B -2

loop_
_atom_site_aniso_label
_atom_site_aniso_U_11
_atom_site_aniso_U_22
_atom_site_aniso_U_33
_atom_site_aniso_U_23
_atom_site_aniso_U_13
_atom_site_aniso_U_12
Ru1 0.01818(5) 0.01890(5) 0.01931(5) 0.00176(4) 0.00471(4) 0.00243(4)
Ru2 0.01638(5) 0.01766(5) 0.01844(5) 0.00155(4) 0.00355(4) 0.00007(4)
N1 0.0197(5) 0.0225(6) 0.0205(5) 0.0019(4) 0.0033(4) -0.0006(4)
N2 0.0193(5) 0.0206(5) 0.0204(5) 0.0035(4) 0.0045(4) -0.0009(4)
N3 0.0182(5) 0.0284(6) 0.0233(6) 0.0037(5) 0.0051(4) 0.0028(5)
N4 0.0189(5) 0.0268(6) 0.0206(5) 0.0016(5) 0.0022(4) -0.0009(4)
N5 0.0266(6) 0.0217(6) 0.0223(6) 0.0044(5) 0.0057(5) 0.0052(5)
N6 0.0218(5) 0.0187(5) 0.0200(5) 0.0023(4) 0.0058(4) 0.0008(4)
N7 0.0214(5) 0.0189(5) 0.0223(5) 0.0019(4) 0.0054(4) 0.0007(4)
N8 0.0168(5) 0.0186(5) 0.0235(6) 0.0008(4) 0.0032(4) 0.0003(4)
N9 0.0347(7) 0.0228(6) 0.0343(7) -0.0005(5) 0.0092(6) -0.0005(5)
C1 0.0286(7) 0.0266(7) 0.0277(7) 0.0045(6) 0.0105(6) 0.0086(6)
C2 0.0389(9) 0.0268(8) 0.0312(8) 0.0018(6) 0.0135(7) 0.0077(7)
C3 0.0655(14) 0.0271(9) 0.0456(11) -0.0002(8) 0.0251(10) 0.0112(9)
C4 0.0667(15) 0.0368(11) 0.0627(15) 0.0096(10) 0.0349(13) 0.0258(11)
C5 0.0391(11) 0.0534(13) 0.0624(14) 0.0228(11) 0.0216(10) 0.0267(10)
C6 0.0307(9) 0.0393(10) 0.0431(10) 0.0115(8) 0.0093(7) 0.0126(7)
C7 0.0333(8) 0.0260(7) 0.0225(7) -0.0005(6) 0.0030(6) -0.0022(6)
C8 0.0408(9) 0.0343(9) 0.0204(7) -0.0019(6) 0.0032(6) -0.0043(7)
C9 0.0371(9) 0.0350(8) 0.0192(7) 0.0041(6) 0.0042(6) -0.0033(7)
C10 0.0300(7) 0.0286(7) 0.0201(6) 0.0060(5) 0.0042(5) -0.0027(6)
C11 0.0184(6) 0.0239(6) 0.0200(6) 0.0032(5) 0.0039(5) -0.0007(5)
C12 0.0301(7) 0.0227(7) 0.0195(6) 0.0023(5) 0.0063(5) -0.0032(5)
C13 0.0350(9) 0.0332(8) 0.0267(7) 0.0022(6) 0.0040(6) -0.0108(7)
C14 0.0577(13) 0.0402(11) 0.0359(10) -0.0050(8) 0.0135(9) -0.0262(10)
C15 0.0917(19) 0.0240(9) 0.0479(12) -0.0034(8) 0.0319(13) -0.0133(10)
C16 0.0787(17) 0.0257(9) 0.0516(13) 0.0083(8) 0.0306(12) 0.0104(10)
C17 0.0432(10) 0.0281(8) 0.0359(9) 0.0080(7) 0.0160(8) 0.0065(7)
C18 0.0231(7) 0.0372(9) 0.0276(7) 0.0033(6) 0.0085(6) 0.0039(6)
C19 0.0226(7) 0.0501(11) 0.0371(9) 0.0051(8) 0.0130(7) 0.0031(7)
C20 0.0180(7) 0.0482(11) 0.0440(10) 0.0068(8) 0.0075(7) -0.0015(7)
C21 0.0171(6) 0.0387(9) 0.0338(8) 0.0029(7) 0.0020(6) -0.0031(6)
C22 0.0173(6) 0.0290(7) 0.0230(6) 0.0054(5) 0.0033(5) 0.0009(5)
C23 0.0191(6) 0.0414(9) 0.0213(7) -0.0029(6) 0.0011(5) -0.0028(6)
C24 0.0463(12) 0.0708(15) 0.0249(8) 0.0043(9) 0.0007(8) -0.0232(11)
C25 0.0527(14) 0.107(2) 0.0217(9) -0.0054(11) 0.0025(8) -0.0224(15)
C26 0.0390(11) 0.088(2) 0.0413(12) -0.0326(13) 0.0002(9) -0.0043(12)
C27 0.0513(13) 0.0509(13) 0.0525(13) -0.0233(11) -0.0095(10) 0.0062(11)
C28 0.0428(10) 0.0372(10) 0.0351(9) -0.0090(8) -0.0080(8) 0.0049(8)
C29 0.0522(11) 0.0283(8) 0.0331(9) 0.0101(7) 0.0165(8) 0.0176(8)
C30 0.0739(16) 0.0350(10) 0.0384(10) 0.0178(8) 0.0234(10) 0.0261(10)
C31 0.0598(13) 0.0357(9) 0.0280(8) 0.0142(7) 0.0158(8) 0.0159(9)
C32 0.0409(9) 0.0284(8) 0.0216(7) 0.0063(6) 0.0099(6) 0.0073(7)
C33 0.0245(7) 0.0212(6) 0.0204(6) 0.0032(5) 0.0053(5) 0.0010(5)
C34 0.0246(6) 0.0206(6) 0.0187(6) 0.0035(5) 0.0058(5) 0.0021(5)
C35 0.0268(7) 0.0325(8) 0.0207(6) -0.0005(6) 0.0071(5) -0.0027(6)
C36 0.0249(7) 0.0453(10) 0.0270(8) 0.0038(7) 0.0083(6) -0.0005(7)
C37 0.0339(9) 0.0377(9) 0.0314(8) 0.0063(7) 0.0156(7) 0.0094(7)
C38 0.0442(10) 0.0280(8) 0.0316(8) -0.0026(6) 0.0173(7) 0.0028(7)
C39 0.0321(8) 0.0246(7) 0.0267(7) -0.0027(6) 0.0099(6) -0.0024(6)
C40 0.0298(7) 0.0195(6) 0.0295(7) 0.0020(5) 0.0086(6) 0.0004(5)
C41 0.0319(8) 0.0208(7) 0.0392(9) 0.0018(6) 0.0090(7) -0.0048(6)
C42 0.0237(7) 0.0268(8) 0.0448(10) 0.0028(7) 0.0059(7) -0.0067(6)
C43 0.0198(6) 0.0236(7) 0.0376(8) 0.0032(6) 0.0042(6) -0.0013(5)
C44 0.0190(6) 0.0191(6) 0.0229(6) 0.0016(5) 0.0043(5) -0.0003(5)
C45 0.0171(6) 0.0192(6) 0.0285(7) 0.0046(5) 0.0028(5) -0.0015(5)
C46 0.0255(7) 0.0298(8) 0.0297(8) 0.0067(6) 0.0018(6) -0.0016(6)
C47 0.0284(8) 0.0373(9) 0.0399(10) 0.0159(8) -0.0043(7) -0.0048(7)
C48 0.0238(8) 0.0297(8) 0.0617(13) 0.0177(8) -0.0016(8) 0.0013(6)
C49 0.0243(7) 0.0226(7) 0.0604(12) 0.0044(7) 0.0083(8) 0.0043(6)
C50 0.0196(6) 0.0226(7) 0.0391(9) 0.0024(6) 0.0068(6) 0.0010(5)
C51 0.0222(6) 0.0205(6) 0.0234(6) 0.0021(5) 0.0045(5) -0.0020(5)
C52 0.051(5) 0.072(4) 0.098(5) 0.004(4) -0.020(4) 0.004(4)
C53 0.062(5) 0.097(5) 0.113(6) -0.001(5) -0.008(4) 0.012(5)
C54 0.051(5) 0.089(6) 0.107(6) 0.007(5) -0.009(5) -0.004(5)
C53B 0.047(4) 0.062(4) 0.090(5) 0.006(4) -0.015(4) 0.015(4)
C54B 0.055(5) 0.066(5) 0.114(6) -0.012(5) -0.035(5) 0.012(5)
C59 0.040(5) 0.070(5) 0.102(6) -0.001(5) -0.018(5) 0.015(5)
C60 0.038(5) 0.073(6) 0.100(7) 0.009(6) -0.019(5) 0.009(5)
C61 0.054(5) 0.087(6) 0.107(6) 0.011(5) -0.007(5) -0.001(5)
C62 0.063(6) 0.096(6) 0.108(6) 0.006(5) -0.008(5) 0.004(5)
C63 0.064(7) 0.095(8) 0.102(8) -0.001(8) 0.007(7) 0.011(7)
O1 0.079(5) 0.100(5) 0.108(5) -0.027(5) 0.039(4) 0.001(5)
O2 0.060(4) 0.050(3) 0.112(4) -0.009(3) 0.042(3) -0.001(3)
C55 0.060(4) 0.058(4) 0.093(5) -0.011(4) 0.034(4) 0.008(3)
C56 0.064(5) 0.040(5) 0.080(6) -0.007(5) 0.044(5) 0.000(5)
C57 0.062(4) 0.060(5) 0.098(5) 0.004(4) 0.034(4) -0.002(4)
C58 0.061(5) 0.058(6) 0.071(5) -0.006(5) 0.027(5) 0.001(4)
O1B 0.088(5) 0.076(5) 0.110(5) -0.001(4) 0.039(5) 0.005(4)
O2B 0.061(4) 0.067(4) 0.106(5) -0.017(4) 0.032(4) 0.005(4)
C55B 0.069(4) 0.066(4) 0.099(5) -0.011(4) 0.033(4) -0.004(4)
C56B 0.061(5) 0.052(6) 0.085(6) -0.001(6) 0.039(5) -0.002(5)
C57B 0.066(4) 0.060(5) 0.089(5) -0.003(4) 0.030(4) 0.003(4)
C58B 0.063(6) 0.048(7) 0.074(6) -0.002(6) 0.025(5) 0.004(5)

loop_
_atom_type_symbol
_atom_type_description
_atom_type_scat_dispersion_real
_atom_type_scat_dispersion_imag
_atom_type_scat_source
C C 0.0033 0.0016 'International Tables Vol C Tables 4.2.6.8 and 6.1.1.4'
H H 0.0000 0.0000 'International Tables Vol C Tables 4.2.6.8 and 6.1.1.4'
N N 0.0061 0.0033 'International Tables Vol C Tables 4.2.6.8 and 6.1.1.4'
Ru Ru -1.2594 0.8363 'International Tables Vol C Tables 4.2.6.8 and 6.1.1.4'
O O 0.0106 0.0060 'International Tables Vol C Tables 4.2.6.8 and 6.1.1.4'

loop_
_geom_angle_atom_site_label_1
_geom_angle_atom_site_label_2
_geom_angle_atom_site_label_3
_geom_angle
_geom_angle_site_symmetry_1
_geom_angle_site_symmetry_3
_geom_angle_publ_flag
N7 Ru1 N1 93.24(5) . . ?
N7 Ru1 C1 107.46(6) . . ?
N1 Ru1 C1 100.30(6) . . ?
N7 Ru1 N5 83.83(5) . . ?
N1 Ru1 N5 172.15(5) . . ?
C1 Ru1 N5 87.54(6) . . ?
N7 Ru1 N3 169.38(5) . . ?
N1 Ru1 N3 83.06(5) . . ?
C1 Ru1 N3 83.03(6) . . ?
N5 Ru1 N3 98.53(5) . . ?
N7 Ru1 Ru2 93.80(4) . . ?
N1 Ru1 Ru2 88.63(4) . . ?
C1 Ru1 Ru2 156.27(5) . . ?
N5 Ru1 Ru2 84.31(4) . . ?
N3 Ru1 Ru2 76.22(4) . . ?
N4 Ru2 N6 92.91(5) . . ?
N4 Ru2 C51 95.46(6) . . ?
N6 Ru2 C51 92.54(6) . . ?
N4 Ru2 N2 92.90(5) . . ?
N6 Ru2 N2 171.08(5) . . ?
C51 Ru2 N2 93.64(6) . . ?
N4 Ru2 N8 171.05(5) . . ?
N6 Ru2 N8 87.75(5) . . ?
C51 Ru2 N8 93.42(5) . . ?
N2 Ru2 N8 85.47(5) . . ?
N4 Ru2 Ru1 93.55(4) . . ?
N6 Ru2 Ru1 88.40(4) . . ?
C51 Ru2 Ru1 170.88(4) . . ?
N2 Ru2 Ru1 84.48(4) . . ?
N8 Ru2 Ru1 77.54(3) . . ?
C7 N1 C11 118.23(13) . . ?
C7 N1 Ru1 122.87(11) . . ?
C11 N1 Ru1 118.66(10) . . ?
C11 N2 C12 115.22(12) . . ?
C11 N2 Ru2 123.49(10) . . ?
C12 N2 Ru2 121.05(10) . . ?
C18 N3 C22 116.88(14) . . ?
C18 N3 Ru1 119.34(11) . . ?
C22 N3 Ru1 123.78(10) . . ?
C22 N4 C23 118.32(13) . . ?
C22 N4 Ru2 114.63(10) . . ?
C23 N4 Ru2 126.56(10) . . ?
C29 N5 C33 116.29(14) . . ?
C29 N5 Ru1 123.23(11) . . ?
C33 N5 Ru1 119.21(10) . . ?
C33 N6 C34 115.55(12) . . ?
C33 N6 Ru2 121.39(10) . . ?
C34 N6 Ru2 122.29(9) . . ?
C40 N7 C44 119.37(13) . . ?
C40 N7 Ru1 126.78(11) . . ?
C44 N7 Ru1 113.77(10) . . ?
C44 N8 C45 113.46(12) . . ?
C44 N8 Ru2 124.34(10) . . ?
C45 N8 Ru2 122.14(9) . . ?
C2 C1 C6 116.74(16) . . ?
C2 C1 Ru1 114.69(12) . . ?
C6 C1 Ru1 128.43(15) . . ?
C3 C2 C1 121.74(19) . . ?
C3 C2 H2 119.1 . . ?
C1 C2 H2 119.1 . . ?
C4 C3 C2 120.3(2) . . ?
C4 C3 H3 119.9 . . ?
C2 C3 H3 119.9 . . ?
C5 C4 C3 119.06(19) . . ?
C5 C4 H4 120.5 . . ?
C3 C4 H4 120.5 . . ?
C4 C5 C6 121.1(2) . . ?
C4 C5 H5 119.4 . . ?
C6 C5 H5 119.4 . . ?
C5 C6 C1 121.1(2) . . ?
C5 C6 H6 119.5 . . ?
C1 C6 H6 119.5 . . ?
N1 C7 C8 124.05(16) . . ?
N1 C7 H7 118.0 . . ?
C8 C7 H7 118.0 . . ?
C7 C8 C9 118.81(16) . . ?
C7 C8 H8 120.6 . . ?
C9 C8 H8 120.6 . . ?
C10 C9 C8 118.71(15) . . ?
C10 C9 H9 120.6 . . ?
C8 C9 H9 120.6 . . ?
C9 C10 C11 121.27(15) . . ?
C9 C10 H10 119.4 . . ?
C11 C10 H10 119.4 . . ?
N2 C11 N1 118.37(13) . . ?
N2 C11 C10 122.71(14) . . ?
N1 C11 C10 118.90(14) . . ?
C13 C12 C17 119.91(16) . . ?
C13 C12 N2 118.26(15) . . ?
C17 C12 N2 121.83(15) . . ?
C12 C13 C14 119.77(19) . . ?
C12 C13 H13 120.1 . . ?
C14 C13 H13 120.1 . . ?
C15 C14 C13 120.0(2) . . ?
C15 C14 H14 120.0 . . ?
C13 C14 H14 120.0 . . ?
C16 C15 C14 120.09(19) . . ?
C16 C15 H15 120.0 . . ?
C14 C15 H15 120.0 . . ?
C15 C16 C17 120.5(2) . . ?
C15 C16 H16 119.7 . . ?
C17 C16 H16 119.7 . . ?
C16 C17 C12 119.7(2) . . ?
C16 C17 H17 120.1 . . ?
C12 C17 H17 120.1 . . ?
N3 C18 C19 124.03(17) . . ?
N3 C18 H18 118.0 . . ?
C19 C18 H18 118.0 . . ?
C18 C19 C20 118.39(17) . . ?
C18 C19 H19 120.8 . . ?
C20 C19 H19 120.8 . . ?
C21 C20 C19 119.24(16) . . ?
C21 C20 H20 120.4 . . ?
C19 C20 H20 120.4 . . ?
C20 C21 C22 119.53(17) . . ?
C20 C21 H21 120.2 . . ?
C22 C21 H21 120.2 . . ?
N4 C22 N3 117.21(13) . . ?
N4 C22 C21 122.56(15) . . ?
N3 C22 C21 120.05(15) . . ?
C24 C23 C28 119.55(18) . . ?
C24 C23 N4 119.78(18) . . ?
C28 C23 N4 120.67(15) . . ?
C23 C24 C25 119.5(2) . . ?
C23 C24 H24 120.2 . . ?
C25 C24 H24 120.2 . . ?
C26 C25 C24 120.9(2) . . ?
C26 C25 H25 119.6 . . ?
C24 C25 H25 119.6 . . ?
C25 C26 C27 119.6(2) . . ?
C25 C26 H26 120.2 . . ?
C27 C26 H26 120.2 . . ?
C26 C27 C28 120.4(3) . . ?
C26 C27 H27 119.8 . . ?
C28 C27 H27 119.8 . . ?
C23 C28 C27 120.1(2) . . ?
C23 C28 H28 120.0 . . ?
C27 C28 H28 120.0 . . ?
N5 C29 C30 124.60(17) . . ?
N5 C29 H29 117.7 . . ?
C30 C29 H29 117.7 . . ?
C29 C30 C31 118.99(17) . . ?
C29 C30 H30 120.5 . . ?
C31 C30 H30 120.5 . . ?
C32 C31 C30 118.48(17) . . ?
C32 C31 H31 120.8 . . ?
C30 C31 H31 120.8 . . ?
C31 C32 C33 120.72(16) . . ?
C31 C32 H32 119.6 . . ?
C33 C32 H32 119.6 . . ?
N6 C33 N5 118.90(13) . . ?
N6 C33 C32 120.25(14) . . ?
N5 C33 C32 120.81(14) . . ?
C39 C34 C35 119.41(15) . . ?
C39 C34 N6 122.07(14) . . ?
C35 C34 N6 118.50(13) . . ?
C36 C35 C34 120.41(16) . . ?
C36 C35 H35 119.8 . . ?
C34 C35 H35 119.8 . . ?
C35 C36 C37 119.88(17) . . ?
C35 C36 H36 120.1 . . ?
C37 C36 H36 120.1 . . ?
C38 C37 C36 119.88(16) . . ?
C38 C37 H37 120.1 . . ?
C36 C37 H37 120.1 . . ?
C37 C38 C39 120.68(17) . . ?
C37 C38 H38 119.7 . . ?
C39 C38 H38 119.7 . . ?
C34 C39 C38 119.70(16) . . ?
C34 C39 H39 120.2 . . ?
C38 C39 H39 120.2 . . ?
C41 C40 N7 123.15(15) . . ?
C41 C40 H40 118.4 . . ?
N7 C40 H40 118.4 . . ?
C40 C41 C42 118.23(15) . . ?
C40 C41 H41 120.9 . . ?
C42 C41 H41 120.9 . . ?
C43 C42 C41 119.95(16) . . ?
C43 C42 H42 120.0 . . ?
C41 C42 H42 120.0 . . ?
C42 C43 C44 120.51(15) . . ?
C42 C43 H43 119.7 . . ?
C44 C43 H43 119.7 . . ?
N8 C44 N7 118.41(13) . . ?
N8 C44 C43 123.14(13) . . ?
N7 C44 C43 118.36(13) . . ?
C50 C45 C46 119.27(15) . . ?
C50 C45 N8 122.54(14) . . ?
C46 C45 N8 118.16(14) . . ?
C47 C46 C45 120.49(18) . . ?
C47 C46 H46 119.8 . . ?
C45 C46 H46 119.8 . . ?
C48 C47 C46 120.00(18) . . ?
C48 C47 H47 120.0 . . ?
C46 C47 H47 120.0 . . ?
C47 C48 C49 119.81(16) . . ?
C47 C48 H48 120.1 . . ?
C49 C48 H48 120.1 . . ?
C48 C49 C50 120.84(18) . . ?
C48 C49 H49 119.6 . . ?
C50 C49 H49 119.6 . . ?
C45 C50 C49 119.50(17) . . ?
C45 C50 H50 120.2 . . ?
C49 C50 H50 120.2 . . ?
N9 C51 Ru2 173.73(14) . . ?
C53 C52 C53B 123.5(15) . . ?
C53 C52 H52A 106.5 . . ?
C53B C52 H52A 106.5 . . ?
C53 C52 H52B 106.5 . . ?
C53B C52 H52B 106.5 . . ?
H52A C52 H52B 106.5 . . ?
C52 C53 C54 117.6(11) . . ?
C52 C53 H53A 107.9 . . ?
C54 C53 H53A 107.9 . . ?
C52 C53 H53B 107.9 . . ?
C54 C53 H53B 107.9 . . ?
H53A C53 H53B 107.2 . . ?
C53 C54 H54A 109.5 . . ?
C53 C54 H54B 109.5 . . ?
H54A C54 H54B 109.5 . . ?
C53 C54 H54C 109.5 . . ?
H54A C54 H54C 109.5 . . ?
H54B C54 H54C 109.5 . . ?
C52 C53B C54B 114.1(8) . . ?
C52 C53B H53C 108.7 . . ?
C54B C53B H53C 108.7 . . ?
C52 C53B H53D 108.7 . . ?
C54B C53B H53D 108.7 . . ?
H53C C53B H53D 107.6 . . ?
C53B C54B H54D 109.5 . . ?
C53B C54B H54E 109.5 . . ?
H54D C54B H54E 109.5 . . ?
C53B C54B H54F 109.5 . . ?
H54D C54B H54F 109.5 . . ?
H54E C54B H54F 109.5 . . ?
C60 C59 H59A 109.5 . . ?
C60 C59 H59B 109.5 . . ?
H59A C59 H59B 109.5 . . ?
C60 C59 H59C 109.5 . . ?
H59A C59 H59C 109.5 . . ?
H59B C59 H59C 109.5 . . ?
C61 C60 C59 130.9(18) . . ?
C61 C60 H60A 104.5 . . ?
C59 C60 H60A 104.5 . . ?
C61 C60 H60B 104.5 . . ?
C59 C60 H60B 104.5 . . ?
H60A C60 H60B 105.7 . . ?
C60 C61 C62 114.8(19) . . ?
C60 C61 H61A 108.6 . . ?
C62 C61 H61A 108.6 . . ?
C60 C61 H61B 108.6 . . ?
C62 C61 H61B 108.6 . . ?
H61A C61 H61B 107.5 . . ?
C61 C62 C63 112.4(18) . . ?
C61 C62 H62A 109.1 . . ?
C63 C62 H62A 109.1 . . ?
C61 C62 H62B 109.1 . . ?
C63 C62 H62B 109.1 . . ?
H62A C62 H62B 107.9 . . ?
C62 C63 H63A 109.5 . . ?
C62 C63 H63B 109.5 . . ?
H63A C63 H63B 109.5 . . ?
C62 C63 H63C 109.5 . . ?
H63A C63 H63C 109.5 . . ?
H63B C63 H63C 109.5 . . ?
C55 O2 C57 125.3(10) . . ?
O1 C55 O2 123.1(11) . . ?
O1 C55 C56 118.9(12) . . ?
O2 C55 C56 117.3(10) . . ?
C55 C56 H56A 109.5 . . ?
C55 C56 H56B 109.5 . . ?
H56A C56 H56B 109.5 . . ?
C55 C56 H56C 109.5 . . ?
H56A C56 H56C 109.5 . . ?
H56B C56 H56C 109.5 . . ?
O2 C57 C58 116.1(12) . . ?
O2 C57 H57A 108.3 . . ?
C58 C57 H57A 108.3 . . ?
O2 C57 H57B 108.3 . . ?
C58 C57 H57B 108.3 . . ?
H57A C57 H57B 107.4 . . ?
C57 C58 H58A 109.5 . . ?
C57 C58 H58B 109.5 . . ?
H58A C58 H58B 109.5 . . ?
C57 C58 H58C 109.5 . . ?
H58A C58 H58C 109.5 . . ?
H58B C58 H58C 109.5 . . ?
C55B O2B C57B 111.9(11) . . ?
O1B C55B O2B 120.0(12) . . ?
O1B C55B C56B 123.6(13) . . ?
O2B C55B C56B 112.8(13) . . ?
C55B C56B H56D 109.5 . . ?
C55B C56B H56E 109.5 . . ?
H56D C56B H56E 109.5 . . ?
C55B C56B H56F 109.5 . . ?
H56D C56B H56F 109.5 . . ?
H56E C56B H56F 109.5 . . ?
O2B C57B C58B 117.4(15) . . ?
O2B C57B H57C 108.0 . . ?
C58B C57B H57C 108.0 . . ?
O2B C57B H57D 108.0 . . ?
C58B C57B H57D 108.0 . . ?
H57C C57B H57D 107.2 . . ?
C57B C58B H58D 109.5 . . ?
C57B C58B H58E 109.5 . . ?
H58D C58B H58E 109.5 . . ?
C57B C58B H58F 109.5 . . ?
H58D C58B H58F 109.5 . . ?
H58E C58B H58F 109.5 . . ?

loop_
_geom_bond_atom_site_label_1
_geom_bond_atom_site_label_2
_geom_bond_distance
_geom_bond_site_symmetry_2
_geom_bond_publ_flag
Ru1 N7 2.0293(13) . ?
Ru1 N1 2.0423(13) . ?
Ru1 C1 2.0523(16) . ?
Ru1 N5 2.1331(13) . ?
Ru1 N3 2.1589(13) . ?
Ru1 Ru2 2.50106(18) . ?
Ru2 N4 1.9775(13) . ?
Ru2 N6 1.9963(12) . ?
Ru2 C51 2.0081(15) . ?
Ru2 N2 2.0399(12) . ?
Ru2 N8 2.1462(12) . ?
N1 C7 1.360(2) . ?
N1 C11 1.3817(19) . ?
N2 C11 1.3515(19) . ?
N2 C12 1.4354(19) . ?
N3 C18 1.360(2) . ?
N3 C22 1.371(2) . ?
N4 C22 1.355(2) . ?
N4 C23 1.429(2) . ?
N5 C29 1.365(2) . ?
N5 C33 1.373(2) . ?
N6 C33 1.3581(19) . ?
N6 C34 1.4296(19) . ?
N7 C40 1.3669(19) . ?
N7 C44 1.3750(19) . ?
N8 C44 1.3589(19) . ?
N8 C45 1.4261(19) . ?
N9 C51 1.156(2) . ?
C1 C2 1.402(3) . ?
C1 C6 1.403(2) . ?
C2 C3 1.399(3) . ?
C2 H2 0.9500 . ?
C3 C4 1.382(4) . ?
C3 H3 0.9500 . ?
C4 C5 1.377(4) . ?
C4 H4 0.9500 . ?
C5 C6 1.398(3) . ?
C5 H5 0.9500 . ?
C6 H6 0.9500 . ?
C7 C8 1.371(2) . ?
C7 H7 0.9500 . ?
C8 C9 1.400(3) . ?
C8 H8 0.9500 . ?
C9 C10 1.368(2) . ?
C9 H9 0.9500 . ?
C10 C11 1.430(2) . ?
C10 H10 0.9500 . ?
C12 C13 1.389(2) . ?
C12 C17 1.390(2) . ?
C13 C14 1.397(3) . ?
C13 H13 0.9500 . ?
C14 C15 1.384(4) . ?
C14 H14 0.9500 . ?
C15 C16 1.376(4) . ?
C15 H15 0.9500 . ?
C16 C17 1.389(3) . ?
C16 H16 0.9500 . ?
C17 H17 0.9500 . ?
C18 C19 1.372(2) . ?
C18 H18 0.9500 . ?
C19 C20 1.393(3) . ?
C19 H19 0.9500 . ?
C20 C21 1.371(3) . ?
C20 H20 0.9500 . ?
C21 C22 1.423(2) . ?
C21 H21 0.9500 . ?
C23 C24 1.383(3) . ?
C23 C28 1.385(3) . ?
C24 C25 1.400(3) . ?
C24 H24 0.9500 . ?
C25 C26 1.366(4) . ?
C25 H25 0.9500 . ?
C26 C27 1.377(4) . ?
C26 H26 0.9500 . ?
C27 C28 1.392(3) . ?
C27 H27 0.9500 . ?
C28 H28 0.9500 . ?
C29 C30 1.373(3) . ?
C29 H29 0.9500 . ?
C30 C31 1.395(3) . ?
C30 H30 0.9500 . ?
C31 C32 1.361(2) . ?
C31 H31 0.9500 . ?
C32 C33 1.426(2) . ?
C32 H32 0.9500 . ?
C34 C39 1.390(2) . ?
C34 C35 1.397(2) . ?
C35 C36 1.385(2) . ?
C35 H35 0.9500 . ?
C36 C37 1.387(3) . ?
C36 H36 0.9500 . ?
C37 C38 1.380(3) . ?
C37 H37 0.9500 . ?
C38 C39 1.391(2) . ?
C38 H38 0.9500 . ?
C39 H39 0.9500 . ?
C40 C41 1.366(2) . ?
C40 H40 0.9500 . ?
C41 C42 1.399(3) . ?
C41 H41 0.9500 . ?
C42 C43 1.369(2) . ?
C42 H42 0.9500 . ?
C43 C44 1.426(2) . ?
C43 H43 0.9500 . ?
C45 C50 1.393(2) . ?
C45 C46 1.401(2) . ?
C46 C47 1.392(2) . ?
C46 H46 0.9500 . ?
C47 C48 1.382(3) . ?
C47 H47 0.9500 . ?
C48 C49 1.385(3) . ?
C48 H48 0.9500 . ?
C49 C50 1.399(2) . ?
C49 H49 0.9500 . ?
C50 H50 0.9500 . ?
C52 C53 1.442(13) . ?
C52 C53B 1.467(12) . ?
C52 H52A 0.9900 . ?
C52 H52B 0.9900 . ?
C53 C54 1.498(12) . ?
C53 H53A 0.9900 . ?
C53 H53B 0.9900 . ?
C54 H54A 0.9800 . ?
C54 H54B 0.9800 . ?
C54 H54C 0.9800 . ?
C53B C54B 1.529(11) . ?
C53B H53C 0.9900 . ?
C53B H53D 0.9900 . ?
C54B H54D 0.9800 . ?
C54B H54E 0.9800 . ?
C54B H54F 0.9800 . ?
C59 C60 1.526(15) . ?
C59 H59A 0.9800 . ?
C59 H59B 0.9800 . ?
C59 H59C 0.9800 . ?
C60 C61 1.437(14) . ?
C60 H60A 0.9900 . ?
C60 H60B 0.9900 . ?
C61 C62 1.456(14) . ?
C61 H61A 0.9900 . ?
C61 H61B 0.9900 . ?
C62 C63 1.504(14) . ?
C62 H62A 0.9900 . ?
C62 H62B 0.9900 . ?
C63 H63A 0.9800 . ?
C63 H63B 0.9800 . ?
C63 H63C 0.9800 . ?
O1 C55 1.205(8) . ?
O2 C55 1.283(11) . ?
O2 C57 1.416(8) . ?
C55 C56 1.500(8) . ?
C56 H56A 0.9800 . ?
C56 H56B 0.9800 . ?
C56 H56C 0.9800 . ?
C57 C58 1.508(8) . ?
C57 H57A 0.9900 . ?
C57 H57B 0.9900 . ?
C58 H58A 0.9800 . ?
C58 H58B 0.9800 . ?
C58 H58C 0.9800 . ?
O1B C55B 1.226(8) . ?
O2B C55B 1.328(13) . ?
O2B C57B 1.409(8) . ?
C55B C56B 1.498(8) . ?
C56B H56D 0.9800 . ?
C56B H56E 0.9800 . ?
C56B H56F 0.9800 . ?
C57B C58B 1.507(9) . ?
C57B H57C 0.9900 . ?
C57B H57D 0.9900 . ?
C58B H58D 0.9800 . ?
C58B H58E 0.9800 . ?
C58B H58F 0.9800 . ?

loop_
_geom_torsion_atom_site_label_1
_geom_torsion_atom_site_label_2
_geom_torsion_atom_site_label_3
_geom_torsion_atom_site_label_4
_geom_torsion
_geom_torsion_site_symmetry_1
_geom_torsion_site_symmetry_2
_geom_torsion_site_symmetry_3
_geom_torsion_site_symmetry_4
_geom_torsion_publ_flag
C6 C1 C2 C3 0.5(3) . . . . ?
Ru1 C1 C2 C3 -175.41(15) . . . . ?
C1 C2 C3 C4 -1.7(3) . . . . ?
C2 C3 C4 C5 1.3(3) . . . . ?
C3 C4 C5 C6 0.2(4) . . . . ?
C4 C5 C6 C1 -1.4(3) . . . . ?
C2 C1 C6 C5 1.0(3) . . . . ?
Ru1 C1 C6 C5 176.27(15) . . . . ?
C11 N1 C7 C8 1.3(2) . . . . ?
Ru1 N1 C7 C8 -172.96(14) . . . . ?
N1 C7 C8 C9 -0.2(3) . . . . ?
C7 C8 C9 C10 -0.1(3) . . . . ?
C8 C9 C10 C11 -0.8(3) . . . . ?
C12 N2 C11 N1 171.49(13) . . . . ?
Ru2 N2 C11 N1 -14.13(18) . . . . ?
C12 N2 C11 C10 -9.8(2) . . . . ?
Ru2 N2 C11 C10 164.58(12) . . . . ?
C7 N1 C11 N2 176.62(14) . . . . ?
Ru1 N1 C11 N2 -8.85(18) . . . . ?
C7 N1 C11 C10 -2.1(2) . . . . ?
Ru1 N1 C11 C10 172.39(11) . . . . ?
C9 C10 C11 N2 -176.76(16) . . . . ?
C9 C10 C11 N1 1.9(2) . . . . ?
C11 N2 C12 C13 -85.03(18) . . . . ?
Ru2 N2 C12 C13 100.43(15) . . . . ?
C11 N2 C12 C17 94.05(18) . . . . ?
Ru2 N2 C12 C17 -80.49(17) . . . . ?
C17 C12 C13 C14 -0.4(3) . . . . ?
N2 C12 C13 C14 178.68(16) . . . . ?
C12 C13 C14 C15 -0.5(3) . . . . ?
C13 C14 C15 C16 0.9(3) . . . . ?
C14 C15 C16 C17 -0.4(4) . . . . ?
C15 C16 C17 C12 -0.5(3) . . . . ?
C13 C12 C17 C16 0.9(3) . . . . ?
N2 C12 C17 C16 -178.15(17) . . . . ?
C22 N3 C18 C19 7.5(3) . . . . ?
Ru1 N3 C18 C19 -173.32(15) . . . . ?
N3 C18 C19 C20 3.7(3) . . . . ?
C18 C19 C20 C21 -6.7(3) . . . . ?
C19 C20 C21 C22 -1.4(3) . . . . ?
C23 N4 C22 N3 173.20(14) . . . . ?
Ru2 N4 C22 N3 -14.31(18) . . . . ?
C23 N4 C22 C21 -11.7(2) . . . . ?
Ru2 N4 C22 C21 160.77(13) . . . . ?
C18 N3 C22 N4 159.61(14) . . . . ?
Ru1 N3 C22 N4 -19.55(19) . . . . ?
C18 N3 C22 C21 -15.6(2) . . . . ?
Ru1 N3 C22 C21 165.24(12) . . . . ?
C20 C21 C22 N4 -162.01(17) . . . . ?
C20 C21 C22 N3 12.9(3) . . . . ?
C22 N4 C23 C24 -93.4(2) . . . . ?
Ru2 N4 C23 C24 95.14(19) . . . . ?
C22 N4 C23 C28 86.9(2) . . . . ?
Ru2 N4 C23 C28 -84.62(19) . . . . ?
C28 C23 C24 C25 -1.6(3) . . . . ?
N4 C23 C24 C25 178.7(2) . . . . ?
C23 C24 C25 C26 0.4(4) . . . . ?
C24 C25 C26 C27 0.7(4) . . . . ?
C25 C26 C27 C28 -0.5(4) . . . . ?
C24 C23 C28 C27 1.7(3) . . . . ?
N4 C23 C28 C27 -178.54(19) . . . . ?
C26 C27 C28 C23 -0.6(4) . . . . ?
C33 N5 C29 C30 -2.9(3) . . . . ?
Ru1 N5 C29 C30 -169.9(2) . . . . ?
N5 C29 C30 C31 0.2(4) . . . . ?
C29 C30 C31 C32 1.7(4) . . . . ?
C30 C31 C32 C33 -0.8(3) . . . . ?
C34 N6 C33 N5 156.10(14) . . . . ?
Ru2 N6 C33 N5 -14.08(19) . . . . ?
C34 N6 C33 C32 -26.1(2) . . . . ?
Ru2 N6 C33 C32 163.69(13) . . . . ?
C29 N5 C33 N6 -178.46(16) . . . . ?
Ru1 N5 C33 N6 -10.94(19) . . . . ?
C29 N5 C33 C32 3.8(2) . . . . ?
Ru1 N5 C33 C32 171.30(13) . . . . ?
C31 C32 C33 N6 -179.79(18) . . . . ?
C31 C32 C33 N5 -2.1(3) . . . . ?
C33 N6 C34 C39 109.87(17) . . . . ?
Ru2 N6 C34 C39 -80.04(17) . . . . ?
C33 N6 C34 C35 -71.89(18) . . . . ?
Ru2 N6 C34 C35 98.20(15) . . . . ?
C39 C34 C35 C36 1.8(2) . . . . ?
N6 C34 C35 C36 -176.49(15) . . . . ?
C34 C35 C36 C37 -1.8(3) . . . . ?
C35 C36 C37 C38 0.3(3) . . . . ?
C36 C37 C38 C39 1.2(3) . . . . ?
C35 C34 C39 C38 -0.3(2) . . . . ?
N6 C34 C39 C38 177.89(15) . . . . ?
C37 C38 C39 C34 -1.2(3) . . . . ?
C44 N7 C40 C41 6.6(2) . . . . ?
Ru1 N7 C40 C41 -177.08(13) . . . . ?
N7 C40 C41 C42 -1.7(3) . . . . ?
C40 C41 C42 C43 -1.6(3) . . . . ?
C41 C42 C43 C44 -0.1(3) . . . . ?
C45 N8 C44 N7 159.93(13) . . . . ?
Ru2 N8 C44 N7 -22.84(19) . . . . ?
C45 N8 C44 C43 -23.6(2) . . . . ?
Ru2 N8 C44 C43 153.63(12) . . . . ?
C40 N7 C44 N8 168.71(14) . . . . ?
Ru1 N7 C44 N8 -8.11(17) . . . . ?
C40 N7 C44 C43 -7.9(2) . . . . ?
Ru1 N7 C44 C43 175.25(12) . . . . ?
C42 C43 C44 N8 -171.59(17) . . . . ?
C42 C43 C44 N7 4.9(2) . . . . ?
C44 N8 C45 C50 112.70(16) . . . . ?
Ru2 N8 C45 C50 -64.61(17) . . . . ?
C44 N8 C45 C46 -65.16(18) . . . . ?
Ru2 N8 C45 C46 117.54(13) . . . . ?
C50 C45 C46 C47 -3.2(2) . . . . ?
N8 C45 C46 C47 174.75(15) . . . . ?
C45 C46 C47 C48 2.4(3) . . . . ?
C46 C47 C48 C49 0.2(3) . . . . ?
C47 C48 C49 C50 -2.0(3) . . . . ?
C46 C45 C50 C49 1.4(2) . . . . ?
N8 C45 C50 C49 -176.44(14) . . . . ?
C48 C49 C50 C45 1.2(3) . . . . ?
C53B C52 C53 C54 171.9(13) . . . . ?
C53 C52 C53B C54B -158.8(13) . . . . ?
C59 C60 C61 C62 17(4) . . . . ?
C60 C61 C62 C63 -95(3) . . . . ?
C57 O2 C55 O1 15(2) . . . . ?
C57 O2 C55 C56 -173.6(16) . . . . ?
C55 O2 C57 C58 44(2) . . . . ?
C57B O2B C55B O1B -27(2) . . . . ?
C57B O2B C55B C56B 173.9(19) . . . . ?
C55B O2B C57B C58B -78(2) . . . . ?
